data_4509680
loop_
_publ_author_name
'Leclercq, Lo\"ic'
'Noujeim, Nadim'
'Schmitzer, Andreea R.'

_publ_section_title
;
 Development ofN,N&#x2032;-Diaromatic Diimidazolium Cations: Arene
 Interactions for Highly Organized Crystalline Materials
;
_journal_issue 11
_journal_name_full 'Crystal Growth &amp; Design'
_journal_page_first 4784
_journal_paper_doi 10.1021/cg900630a
_journal_volume 9
_journal_year 2009
_chemical_compound_source 'Synthesized by the authors. See text'
_chemical_formula_sum 'C21 H22 Br2 N4'
_chemical_formula_weight 490.25
_chemical_melting_point 279
_chemical_name_systematic
; 
1,1'-Dibenzyl-3,3'-methylenediimidazolium bis(bromide) 
;
_space_group_IT_number 15
_symmetry_cell_setting monoclinic
_symmetry_space_group_name_Hall '-C 2yc'
_symmetry_space_group_name_H-M 'C 1 2/c 1'
_atom_sites_solution_hydrogens geom
_atom_sites_solution_primary direct
_atom_sites_solution_secondary difmap
_audit_creation_method SHELXL-97
_cell_angle_alpha 90.00
_cell_angle_beta 102.4950(10)
_cell_angle_gamma 90.00
_cell_formula_units_Z 4
_cell_length_a 32.8179(8)
_cell_length_b 5.0964(2)
_cell_length_c 12.4602(3)
_cell_measurement_reflns_used 10591
_cell_measurement_temperature 150(2)
_cell_measurement_theta_max 67.14
_cell_measurement_theta_min 2.76
_cell_volume 2034.65(11)
_computing_cell_refinement 'APEX II (Bruker, 2006)'
_computing_data_collection 'APEX II (Bruker, 2006)'
_computing_data_reduction 'SAINT (Bruker, 2004)'
_computing_molecular_graphics 'SHELXTL (Bruker, 1997)'
_computing_publication_material 'UdMX (local program)'
_computing_structure_refinement 'SHELXL97 (Sheldrick, 1997)'
_computing_structure_solution 'SHELXS97 (Sheldrick, 1997)'
_diffrn_ambient_temperature 150(2)
_diffrn_detector_area_resol_mean 8.2
_diffrn_measured_fraction_theta_full 0.945
_diffrn_measured_fraction_theta_max 0.945
_diffrn_measurement_device_type 'Bruker Microstar'
_diffrn_measurement_method \w
_diffrn_radiation_monochromator 'Helios optics'
_diffrn_radiation_source 'Rotating Anode'
_diffrn_radiation_type CuK\a
_diffrn_radiation_wavelength 1.54178
_diffrn_reflns_av_R_equivalents 0.036
_diffrn_reflns_av_sigmaI/netI 0.0204
_diffrn_reflns_limit_h_max 38
_diffrn_reflns_limit_h_min -38
_diffrn_reflns_limit_k_max 5
_diffrn_reflns_limit_k_min -5
_diffrn_reflns_limit_l_max 14
_diffrn_reflns_limit_l_min -14
_diffrn_reflns_number 14044
_diffrn_reflns_theta_full 66.93
_diffrn_reflns_theta_max 66.93
_diffrn_reflns_theta_min 2.76
_diffrn_standards_decay_% 0.00
_diffrn_standards_number 5
_exptl_absorpt_coefficient_mu 5.150
_exptl_absorpt_correction_T_max 0.86
_exptl_absorpt_correction_T_min 0.57
_exptl_absorpt_correction_type multi-scan
_exptl_absorpt_process_details 'Sadabs (Sheldrick,1996)'
_exptl_crystal_colour Colorless
_exptl_crystal_density_diffrn 1.600
_exptl_crystal_density_method 'not measured'
_exptl_crystal_description plate
_exptl_crystal_F_000 984
_exptl_crystal_size_max 0.16
_exptl_crystal_size_mid 0.10
_exptl_crystal_size_min 0.03
_refine_diff_density_max 0.409
_refine_diff_density_min -0.440
_refine_diff_density_rms 0.074
_refine_ls_extinction_method none
_refine_ls_goodness_of_fit_ref 0.834
_refine_ls_hydrogen_treatment constr
_refine_ls_matrix_type full
_refine_ls_number_parameters 123
_refine_ls_number_reflns 1711
_refine_ls_number_restraints 0
_refine_ls_restrained_S_all 0.834
_refine_ls_R_factor_all 0.0312
_refine_ls_R_factor_gt 0.0298
_refine_ls_shift/su_max 0.002
_refine_ls_shift/su_mean 0.000
_refine_ls_structure_factor_coef Fsqd
_refine_ls_weighting_details 'calc w=1/[\s^2^(Fo^2^)+(0.1333P)^2^+3.7461P] where P=(Fo^2^+2Fc^2^)/3'
_refine_ls_weighting_scheme calc
_refine_ls_wR_factor_gt 0.1230
_refine_ls_wR_factor_ref 0.1283
_reflns_number_gt 1634
_reflns_number_total 1711
_reflns_threshold_expression I>2\s(I)
_cod_data_source_file cg900630asup1.cif
_cod_data_source_block BMBr2
_cod_depositor_comments
;
The following automatic conversions were performed:

'_symmetry_cell_setting' value 'Monoclinic' changed to 'monoclinic'
according to /home/saulius/struct/CIF-dictionaries/cif_core.dic
dictionary named 'cif_core.dic' version 2.4.2 from
2011-04-26.

'_geom_bond_publ_flag' value 'Y' changed to 'y'
according to /home/saulius/struct/CIF-dictionaries/cif_core.dic
dictionary named 'cif_core.dic' version 2.4.2 from 2011-04-26 (15
times).

'_geom_angle_publ_flag' value 'Y' changed to 'y' according
to /home/saulius/struct/CIF-dictionaries/cif_core.dic dictionary
named 'cif_core.dic' version 2.4.2 from 2011-04-26 (19
times).

'_geom_torsion_publ_flag' value 'Y' changed to 'y' according
to /home/saulius/struct/CIF-dictionaries/cif_core.dic dictionary
named 'cif_core.dic' version 2.4.2 from 2011-04-26 (23 times).

Automatic conversion script
Id: cif_fix_values 1891 2012-01-12 08:04:46Z andrius 
;
_cod_original_sg_symbol_H-M C2/c
_cod_database_code 4509680

loop_
_symmetry_equiv_pos_as_xyz
'x, y, z'
'-x, y, -z+1/2'
'x+1/2, y+1/2, z'
'-x+1/2, y+1/2, -z+1/2'
'-x, -y, -z'
'x, -y, z-1/2'
'-x+1/2, -y+1/2, -z'
'x+1/2, -y+1/2, z-1/2'

loop_
_atom_site_label
_atom_site_type_symbol
_atom_site_fract_x
_atom_site_fract_y
_atom_site_fract_z
_atom_site_U_iso_or_equiv
_atom_site_adp_type
_atom_site_occupancy
_atom_site_symmetry_multiplicity
_atom_site_calc_flag
_atom_site_refinement_flags
Br1 Br 0.413651(9) 0.15680(6) 0.55981(2) 0.0329(2) Uani 1 1 d .
N1 N 0.52882(8) 0.6401(5) 0.7065(2) 0.0279(6) Uani 1 1 d .
C2 C 0.57053(10) 0.6511(6) 0.7366(3) 0.0324(8) Uani 1 1 d .
H2 H 0.5862 0.7703 0.7881 0.039 Uiso 1 1 calc R
N3 N 0.58596(7) 0.4689(5) 0.68264(17) 0.0293(6) Uani 1 1 d .
C4 C 0.55364(11) 0.3322(6) 0.6169(3) 0.0327(8) Uani 1 1 d .
H4 H 0.5561 0.1889 0.5700 0.039 Uiso 1 1 calc R
C5 C 0.51771(9) 0.4410(7) 0.6321(2) 0.0326(7) Uani 1 1 d .
H5 H 0.4901 0.3894 0.5978 0.039 Uiso 1 1 calc R
C6 C 0.5000 0.8074(8) 0.7500 0.0330(10) Uani 1 2 d S
H6A H 0.4842 0.9211 0.6909 0.040 Uiso 0.50 1 calc PR
H6B H 0.5158 0.9211 0.8091 0.040 Uiso 0.50 1 calc PR
C7 C 0.63023(10) 0.3948(8) 0.6936(3) 0.0395(8) Uani 1 1 d .
H7A H 0.6355 0.3620 0.6195 0.047 Uiso 1 1 calc R
H7B H 0.6355 0.2288 0.7356 0.047 Uiso 1 1 calc R
C8 C 0.66043(9) 0.5985(8) 0.7499(3) 0.0343(7) Uani 1 1 d .
C9 C 0.66888(11) 0.6223(7) 0.8637(3) 0.0409(8) Uani 1 1 d .
H9 H 0.6550 0.5119 0.9057 0.049 Uiso 1 1 calc R
C10 C 0.69717(12) 0.8046(9) 0.9156(3) 0.0513(10) Uani 1 1 d .
H10 H 0.7028 0.8195 0.9934 0.062 Uiso 1 1 calc R
C11 C 0.71782(10) 0.9687(8) 0.8546(3) 0.0456(9) Uani 1 1 d .
H11 H 0.7374 1.0946 0.8908 0.055 Uiso 1 1 calc R
C12 C 0.70952(10) 0.9461(8) 0.7416(3) 0.0443(8) Uani 1 1 d .
H12 H 0.7236 1.0562 0.6999 0.053 Uiso 1 1 calc R
C13 C 0.68065(10) 0.7630(8) 0.6886(3) 0.0384(7) Uani 1 1 d .
H13 H 0.6747 0.7499 0.6107 0.046 Uiso 1 1 calc R

loop_
_atom_site_aniso_label
_atom_site_aniso_U_11
_atom_site_aniso_U_22
_atom_site_aniso_U_33
_atom_site_aniso_U_23
_atom_site_aniso_U_13
_atom_site_aniso_U_12
Br1 0.0360(3) 0.0355(4) 0.0282(3) -0.00042(9) 0.00924(19) 0.00019(9)
N1 0.0270(13) 0.0322(17) 0.0256(13) 0.0009(8) 0.0082(10) -0.0009(8)
C2 0.0303(16) 0.038(2) 0.0296(16) 0.0000(10) 0.0084(12) -0.0013(10)
N3 0.0329(13) 0.0290(17) 0.0276(13) 0.0008(10) 0.0104(10) -0.0014(10)
C4 0.0392(17) 0.037(2) 0.0233(15) -0.0034(10) 0.0091(12) -0.0053(11)
C5 0.0359(14) 0.036(2) 0.0255(14) -0.0007(13) 0.0063(11) -0.0079(13)
C6 0.033(2) 0.027(3) 0.039(2) 0.000 0.0086(17) 0.000
C7 0.0323(16) 0.040(2) 0.049(2) -0.0106(15) 0.0145(14) -0.0007(14)
C8 0.0275(14) 0.0385(19) 0.0387(17) -0.0012(14) 0.0110(12) 0.0050(13)
C9 0.0368(17) 0.054(2) 0.0344(17) 0.0059(14) 0.0143(13) -0.0002(14)
C10 0.0405(19) 0.077(3) 0.0367(19) -0.0103(17) 0.0100(15) 0.0001(16)
C11 0.0335(15) 0.047(2) 0.055(2) -0.0091(16) 0.0067(14) -0.0007(14)
C12 0.0366(16) 0.045(2) 0.051(2) 0.0067(16) 0.0100(13) -0.0005(15)
C13 0.0354(15) 0.048(2) 0.0329(16) 0.0037(15) 0.0099(12) 0.0017(15)

loop_
_atom_type_symbol
_atom_type_description
_atom_type_scat_dispersion_real
_atom_type_scat_dispersion_imag
_atom_type_scat_source
C C 0.0181 0.0091 'International Tables Vol C Tables 4.2.6.8 and 6.1.1.4'
H H 0.0000 0.0000 'International Tables Vol C Tables 4.2.6.8 and 6.1.1.4'
N N 0.0311 0.0180 'International Tables Vol C Tables 4.2.6.8 and 6.1.1.4'
Br Br -0.6763 1.2805 'International Tables Vol C Tables 4.2.6.8 and 6.1.1.4'

loop_
_geom_angle_atom_site_label_1
_geom_angle_atom_site_label_2
_geom_angle_atom_site_label_3
_geom_angle_site_symmetry_1
_geom_angle_site_symmetry_3
_geom_angle
_geom_angle_publ_flag
C2 N1 C5 . . 109.1(3) y
C2 N1 C6 . . 125.1(2) y
C5 N1 C6 . . 125.7(2) y
N3 C2 N1 . . 108.1(3) y
N3 C2 H2 . . 125.9 ?
N1 C2 H2 . . 125.9 ?
C2 N3 C4 . . 109.2(2) y
C2 N3 C7 . . 127.9(3) y
C4 N3 C7 . . 122.7(3) y
C5 C4 N3 . . 106.9(3) y
C5 C4 H4 . . 126.5 ?
N3 C4 H4 . . 126.5 ?
C4 C5 N1 . . 106.6(3) y
C4 C5 H5 . . 126.7 ?
N1 C5 H5 . . 126.7 ?
N1 C6 N1 . 2_656 108.6(3) y
N1 C6 H6A . . 110 ?
N1 C6 H6A 2_656 . 110 ?
N1 C6 H6B . . 110 ?
N1 C6 H6B 2_656 . 110 ?
H6A C6 H6B . . 108.3 ?
N3 C7 C8 . . 113.8(3) y
N3 C7 H7A . . 108.8 ?
C8 C7 H7A . . 108.8 ?
N3 C7 H7B . . 108.8 ?
C8 C7 H7B . . 108.8 ?
H7A C7 H7B . . 107.7 ?
C9 C8 C13 . . 119.5(3) y
C9 C8 C7 . . 120.2(3) y
C13 C8 C7 . . 120.3(3) y
C10 C9 C8 . . 120.4(3) y
C10 C9 H9 . . 119.8 ?
C8 C9 H9 . . 119.8 ?
C9 C10 C11 . . 120.4(3) y
C9 C10 H10 . . 119.8 ?
C11 C10 H10 . . 119.8 ?
C12 C11 C10 . . 119.5(3) y
C12 C11 H11 . . 120.2 ?
C10 C11 H11 . . 120.2 ?
C11 C12 C13 . . 120.3(3) y
C11 C12 H12 . . 119.9 ?
C13 C12 H12 . . 119.9 ?
C12 C13 C8 . . 120.0(3) y
C12 C13 H13 . . 120 ?
C8 C13 H13 . . 120 ?

loop_
_geom_bond_atom_site_label_1
_geom_bond_atom_site_label_2
_geom_bond_site_symmetry_2
_geom_bond_distance
_geom_bond_publ_flag
N1 C2 . 1.340(4) y
N1 C5 . 1.370(4) y
N1 C6 . 1.462(4) y
C2 N3 . 1.311(4) y
C2 H2 . 0.95 ?
N3 C4 . 1.380(4) y
N3 C7 . 1.479(4) y
C4 C5 . 1.353(5) y
C4 H4 . 0.95 ?
C5 H5 . 0.95 ?
C6 N1 2_656 1.462(4) y
C6 H6a . 0.99 ?
C6 H6b . 0.99 ?
C7 C8 . 1.500(5) y
C7 H7a . 0.99 ?
C7 H7b . 0.99 ?
C8 C9 . 1.390(5) y
C8 C13 . 1.395(5) y
C9 C10 . 1.372(5) y
C9 H9 . 0.95 ?
C10 C11 . 1.399(6) y
C10 H10 . 0.95 ?
C11 C12 . 1.380(5) y
C11 H11 . 0.95 ?
C12 C13 . 1.391(5) y
C12 H12 . 0.95 ?
C13 H13 . 0.95 ?

loop_
_geom_torsion_atom_site_label_1
_geom_torsion_atom_site_label_2
_geom_torsion_atom_site_label_3
_geom_torsion_atom_site_label_4
_geom_torsion_site_symmetry_4
_geom_torsion
_geom_torsion_publ_flag
C5 N1 C2 N3 . 0.9(3) y
C6 N1 C2 N3 . 178.6(3) y
N1 C2 N3 C4 . -1.0(3) y
N1 C2 N3 C7 . -175.8(3) y
C2 N3 C4 C5 . 0.7(3) y
C7 N3 C4 C5 . 175.9(3) y
N3 C4 C5 N1 . -0.1(3) y
C2 N1 C5 C4 . -0.5(3) y
C6 N1 C5 C4 . -178.1(3) y
C2 N1 C6 N1 2_656 -124.6(3) y
C5 N1 C6 N1 2_656 52.6(2) y
C2 N3 C7 C8 . -17.6(5) y
C4 N3 C7 C8 . 168.2(3) y
N3 C7 C8 C9 . 78.7(4) y
N3 C7 C8 C13 . -102.2(4) y
C13 C8 C9 C10 . -0.6(5) y
C7 C8 C9 C10 . 178.6(3) y
C8 C9 C10 C11 . 0.0(6) y
C9 C10 C11 C12 . 0.0(6) y
C10 C11 C12 C13 . 0.4(5) y
C11 C12 C13 C8 . -1.0(5) y
C9 C8 C13 C12 . 1.0(5) y
C7 C8 C13 C12 . -178.1(3) y
